data_7237777
loop_
_publ_author_name
'Wang, Zaibin'
'Peng, Zhixing'
'Huang, Kai'
'Lu, Ping'
'Wang, Yanguang'

_publ_section_title
;
 Butterfly-shaped \p-extended benzothiadiazoles as promising emitting
 materials for white OLEDs
;
_journal_issue 22
_journal_name_full 'Journal of Materials Chemistry C'
_journal_page_first 6706
_journal_paper_doi 10.1039/C9TC01059A
_journal_volume 7
_journal_year 2019
_chemical_formula_moiety 'C24 H13 N3 O S'
_chemical_formula_sum 'C24 H13 N3 O S'
_chemical_formula_weight 391.43
_space_group_crystal_system monoclinic
_space_group_IT_number 14
_space_group_name_Hall '-P 2ybc'
_space_group_name_H-M_alt 'P 1 21/c 1'
_atom_sites_solution_hydrogens geom
_audit_creation_date 2017-12-29
_audit_creation_method
;
Olex2 1.2
(compiled 2017.03.28 svn.r3405 for OlexSys, GUI svn.r5381)
;
_audit_update_record
;
2018-06-20 deposited with the CCDC.	2019-04-18 downloaded from the CCDC.
;
_cell_angle_alpha 90
_cell_angle_beta 91.689(8)
_cell_angle_gamma 90
_cell_formula_units_Z 4
_cell_length_a 8.3327(7)
_cell_length_b 9.9524(10)
_cell_length_c 23.283(2)
_cell_measurement_reflns_used 1748
_cell_measurement_temperature 293(2)
_cell_measurement_theta_max 29.3354
_cell_measurement_theta_min 3.1829
_cell_volume 1930.0(3)
_computing_cell_refinement
;
CrysAlisPro, Agilent Technologies,
Version 1.171.35.11 (release 16-05-2011 CrysAlis171 .NET)
(compiled May 16 2011,17:55:39)
;
_computing_data_collection
;
CrysAlisPro, Agilent Technologies,
Version 1.171.35.11 (release 16-05-2011 CrysAlis171 .NET)
(compiled May 16 2011,17:55:39)
;
_computing_data_reduction
;
CrysAlisPro, Agilent Technologies,
Version 1.171.35.11 (release 16-05-2011 CrysAlis171 .NET)
(compiled May 16 2011,17:55:39)
;
_computing_molecular_graphics 'Olex2 (Dolomanov et al., 2009)'
_computing_publication_material 'Olex2 (Dolomanov et al., 2009)'
_computing_structure_refinement 'ShelXL (Sheldrick, 2015)'
_computing_structure_solution 'ShelXT (Sheldrick, 2015)'
_diffrn_ambient_temperature 293.15
_diffrn_detector_area_resol_mean 10.3592
_diffrn_measured_fraction_theta_full 0.997
_diffrn_measured_fraction_theta_max 0.997
_diffrn_measurement_details
;
#__ type_ start__ end____ width___ exp.time_
  1 omega  -37.00   64.00   1.0000   10.0000
omega____ theta____ kappa____ phi______ frames
    -      -11.4683   38.0000 -120.0000 101

#__ type_ start__ end____ width___ exp.time_
  2 omega  -27.00   67.00   1.0000   10.0000
omega____ theta____ kappa____ phi______ frames
    -      -11.4683   77.0000  -90.0000 94
;
_diffrn_measurement_device_type 'Xcalibur, Atlas, Gemini ultra'
_diffrn_measurement_method '\w scans'
_diffrn_orient_matrix_UB_11 -0.0794619000
_diffrn_orient_matrix_UB_12 0.0140389000
_diffrn_orient_matrix_UB_13 0.0083224000
_diffrn_orient_matrix_UB_21 0.0283217000
_diffrn_orient_matrix_UB_22 0.0562275000
_diffrn_orient_matrix_UB_23 0.0160030000
_diffrn_orient_matrix_UB_31 -0.0116033000
_diffrn_orient_matrix_UB_32 0.0415116000
_diffrn_orient_matrix_UB_33 -0.0245611000
_diffrn_radiation_monochromator graphite
_diffrn_radiation_type MoK\a
_diffrn_radiation_wavelength 0.71073
_diffrn_reflns_av_R_equivalents 0.0330
_diffrn_reflns_av_unetI/netI 0.0435
_diffrn_reflns_Laue_measured_fraction_full 0.997
_diffrn_reflns_Laue_measured_fraction_max 0.997
_diffrn_reflns_limit_h_max 9
_diffrn_reflns_limit_h_min -10
_diffrn_reflns_limit_k_max 8
_diffrn_reflns_limit_k_min -11
_diffrn_reflns_limit_l_max 23
_diffrn_reflns_limit_l_min -28
_diffrn_reflns_number 8135
_diffrn_reflns_point_group_measured_fraction_full 0.997
_diffrn_reflns_point_group_measured_fraction_max 0.997
_diffrn_reflns_theta_full 25.242
_diffrn_reflns_theta_max 25.350
_diffrn_reflns_theta_min 3.189
_diffrn_source 'Enhance (Mo) X-ray Source'
_exptl_absorpt_coefficient_mu 0.188
_exptl_absorpt_correction_T_max 1.00000
_exptl_absorpt_correction_T_min 0.82326
_exptl_absorpt_correction_type multi-scan
_exptl_absorpt_process_details
;
CrysAlisPro, Agilent Technologies,
Version 1.171.35.11 (release 16-05-2011 CrysAlis171 .NET)
(compiled May 16 2011,17:55:39)
Empirical absorption correction using spherical harmonics,
 implemented in SCALE3 ABSPACK scaling algorithm.
;
_exptl_crystal_colour yellow
_exptl_crystal_colour_primary yellow
_exptl_crystal_density_diffrn 1.347
_exptl_crystal_description block
_exptl_crystal_F_000 808
_exptl_crystal_size_max 0.48
_exptl_crystal_size_mid 0.46
_exptl_crystal_size_min 0.32
_refine_diff_density_max 0.141
_refine_diff_density_min -0.304
_refine_diff_density_rms 0.043
_refine_ls_extinction_method none
_refine_ls_goodness_of_fit_ref 1.045
_refine_ls_hydrogen_treatment constr
_refine_ls_matrix_type full
_refine_ls_number_parameters 263
_refine_ls_number_reflns 3505
_refine_ls_number_restraints 0
_refine_ls_restrained_S_all 1.045
_refine_ls_R_factor_all 0.0961
_refine_ls_R_factor_gt 0.0527
_refine_ls_shift/su_max 0.001
_refine_ls_shift/su_mean 0.000
_refine_ls_structure_factor_coef Fsqd
_refine_ls_weighting_details 'w=1/[\s^2^(Fo^2^)+(0.0703P)^2^+0.2099P] where P=(Fo^2^+2Fc^2^)/3'
_refine_ls_weighting_scheme calc
_refine_ls_wR_factor_gt 0.1291
_refine_ls_wR_factor_ref 0.1659
_reflns_Friedel_coverage 0.000
_reflns_number_gt 2061
_reflns_number_total 3505
_reflns_threshold_expression 'I > 2\s(I)'
_cod_data_source_file c9tc01059a2.cif
_cod_data_source_block 171228_bzw_8687
_cod_database_code 7237777
_shelx_shelxl_version_number 2016/6
_chemical_oxdiff_formula 'C H N O S'
_shelx_space_group_comment
;
The symmetry employed for this shelxl refinement is uniquely defined
by the following loop, which should always be used as a source of
symmetry information in preference to the above space-group names.
They are only intended as comments.
;
_shelx_estimated_absorpt_t_max 0.942
_shelx_estimated_absorpt_t_min 0.915
_reflns_odcompleteness_completeness 99.43
_reflns_odcompleteness_iscentric 1
_reflns_odcompleteness_theta 26.32
_olex2_refinement_description
;
1. Fixed Uiso
 At 1.2 times of:
  All C(H) groups
 At 1.5 times of:
  All C(H,H,H) groups
2.a Aromatic/amide H refined with riding coordinates:
 C3(H3), C6(H6), C10(H10), C11(H11), C13(H13), C14(H14), C19(H19), C20(H20),
 C22(H22), C23(H23)
2.b Idealised Me refined as rotating group:
 C24(H24A,H24B,H24C)
;
_olex2_submission_special_instructions 'No special instructions were received'

loop_
_space_group_symop_operation_xyz
'x, y, z'
'-x, y+1/2, -z+1/2'
'-x, -y, -z'
'x, -y-1/2, z-1/2'

loop_
_atom_site_label
_atom_site_type_symbol
_atom_site_fract_x
_atom_site_fract_y
_atom_site_fract_z
_atom_site_U_iso_or_equiv
_atom_site_adp_type
_atom_site_occupancy
_atom_site_site_symmetry_order
_atom_site_calc_flag
_atom_site_refinement_flags_posn
S1 S -0.36442(9) 0.63415(11) 0.49825(4) 0.0937(4) Uani 1 1 d .
O1 O 0.9489(2) 1.1815(2) 0.38826(9) 0.0863(6) Uani 1 1 d .
N1 N -0.2337(3) 0.7523(3) 0.49991(10) 0.0809(7) Uani 1 1 d .
N2 N -0.2751(3) 0.5214(3) 0.46135(11) 0.0851(8) Uani 1 1 d .
N3 N 1.0098(3) 0.2270(3) 0.21657(12) 0.0991(9) Uani 1 1 d .
C1 C -0.1085(3) 0.7060(3) 0.46999(11) 0.0637(7) Uani 1 1 d .
C2 C -0.1319(3) 0.5753(3) 0.44811(11) 0.0650(7) Uani 1 1 d .
C3 C -0.0128(3) 0.5125(3) 0.41584(11) 0.0666(7) Uani 1 1 d .
H3 H -0.027141 0.425466 0.402115 0.080 Uiso 1 1 calc R
C4 C 0.1250(3) 0.5828(3) 0.40512(10) 0.0582(6) Uani 1 1 d .
C5 C 0.1478(3) 0.7180(3) 0.42639(10) 0.0588(7) Uani 1 1 d .
C6 C 0.0332(3) 0.7772(3) 0.45895(11) 0.0638(7) Uani 1 1 d .
H6 H 0.048924 0.863295 0.473581 0.077 Uiso 1 1 calc R
C7 C 0.2484(3) 0.5220(3) 0.37272(11) 0.0670(7) Uani 1 1 d .
C8 C 0.3540(3) 0.4711(3) 0.34661(12) 0.0688(7) Uani 1 1 d .
C9 C 0.4880(3) 0.4175(3) 0.31742(11) 0.0629(7) Uani 1 1 d .
C10 C 0.4812(4) 0.2940(3) 0.29035(13) 0.0804(9) Uani 1 1 d .
H10 H 0.386647 0.244231 0.290095 0.097 Uiso 1 1 calc R
C11 C 0.6152(4) 0.2441(3) 0.26356(13) 0.0815(9) Uani 1 1 d .
H11 H 0.610940 0.160286 0.245903 0.098 Uiso 1 1 calc R
C12 C 0.7539(3) 0.3179(3) 0.26304(11) 0.0655(7) Uani 1 1 d .
C13 C 0.7617(3) 0.4413(3) 0.28928(13) 0.0754(8) Uani 1 1 d .
H13 H 0.855795 0.491454 0.288710 0.090 Uiso 1 1 calc R
C14 C 0.6304(4) 0.4900(3) 0.31622(12) 0.0747(8) Uani 1 1 d .
H14 H 0.636494 0.573421 0.334149 0.090 Uiso 1 1 calc R
C15 C 0.8950(4) 0.2660(3) 0.23647(12) 0.0776(8) Uani 1 1 d .
C16 C 0.2899(3) 0.7910(3) 0.41371(11) 0.0660(7) Uani 1 1 d .
C17 C 0.4042(3) 0.8590(3) 0.40452(12) 0.0679(7) Uani 1 1 d .
C18 C 0.5431(3) 0.9420(3) 0.39681(11) 0.0659(7) Uani 1 1 d .
C19 C 0.6697(3) 0.9001(3) 0.36443(12) 0.0750(8) Uani 1 1 d .
H19 H 0.662827 0.818673 0.344952 0.090 Uiso 1 1 calc R
C20 C 0.8066(3) 0.9774(3) 0.36054(12) 0.0750(8) Uani 1 1 d .
H20 H 0.891372 0.947804 0.338740 0.090 Uiso 1 1 calc R
C21 C 0.8171(3) 1.0979(3) 0.38885(12) 0.0647(7) Uani 1 1 d .
C22 C 0.6902(3) 1.1437(3) 0.42027(12) 0.0729(8) Uani 1 1 d .
H22 H 0.695962 1.226784 0.438476 0.087 Uiso 1 1 calc R
C23 C 0.5553(3) 1.0652(3) 0.42436(12) 0.0719(8) Uani 1 1 d .
H23 H 0.470571 1.095384 0.446049 0.086 Uiso 1 1 calc R
C24 C 1.0935(3) 1.1312(4) 0.36615(14) 0.0876(9) Uani 1 1 d .
H24A H 1.079081 1.114889 0.325688 0.131 Uiso 1 1 calc GR
H24B H 1.121795 1.048772 0.385311 0.131 Uiso 1 1 calc GR
H24C H 1.177681 1.195862 0.372460 0.131 Uiso 1 1 calc GR

loop_
_atom_site_aniso_label
_atom_site_aniso_U_11
_atom_site_aniso_U_22
_atom_site_aniso_U_33
_atom_site_aniso_U_23
_atom_site_aniso_U_13
_atom_site_aniso_U_12
S1 0.0579(5) 0.1278(8) 0.0966(6) 0.0180(5) 0.0249(4) 0.0021(5)
O1 0.0619(12) 0.0810(14) 0.1170(16) -0.0108(12) 0.0183(11) -0.0130(10)
N1 0.0651(14) 0.0994(19) 0.0794(16) 0.0055(14) 0.0232(12) 0.0101(14)
N2 0.0612(14) 0.107(2) 0.0880(17) 0.0130(14) 0.0157(13) -0.0122(14)
N3 0.0858(19) 0.111(2) 0.102(2) 0.0042(17) 0.0305(16) 0.0152(17)
C1 0.0495(14) 0.084(2) 0.0580(15) 0.0052(14) 0.0130(12) 0.0032(14)
C2 0.0580(15) 0.0746(19) 0.0627(16) 0.0085(14) 0.0103(13) -0.0051(14)
C3 0.0667(17) 0.0683(18) 0.0651(16) -0.0033(13) 0.0112(13) -0.0046(14)
C4 0.0579(15) 0.0632(16) 0.0542(14) 0.0007(12) 0.0127(12) 0.0002(13)
C5 0.0535(14) 0.0632(17) 0.0601(14) 0.0029(12) 0.0118(12) 0.0004(13)
C6 0.0606(16) 0.0648(17) 0.0668(16) -0.0048(13) 0.0140(13) 0.0016(14)
C7 0.0692(17) 0.0687(18) 0.0638(16) -0.0007(13) 0.0156(14) 0.0015(15)
C8 0.0722(18) 0.0669(18) 0.0680(17) 0.0001(13) 0.0159(15) 0.0015(15)
C9 0.0654(16) 0.0658(17) 0.0582(15) -0.0004(12) 0.0143(13) 0.0058(14)
C10 0.0702(18) 0.074(2) 0.099(2) -0.0142(16) 0.0296(17) -0.0124(16)
C11 0.079(2) 0.075(2) 0.092(2) -0.0245(16) 0.0292(16) -0.0068(17)
C12 0.0646(17) 0.0702(18) 0.0623(16) -0.0016(13) 0.0133(13) 0.0057(14)
C13 0.0613(17) 0.075(2) 0.090(2) -0.0068(16) 0.0133(15) -0.0029(15)
C14 0.0767(19) 0.0644(18) 0.0832(19) -0.0149(14) 0.0085(16) 0.0003(16)
C15 0.0743(19) 0.085(2) 0.0744(19) 0.0030(16) 0.0184(16) 0.0077(17)
C16 0.0575(16) 0.0715(18) 0.0697(17) -0.0011(14) 0.0152(13) -0.0010(14)
C17 0.0580(17) 0.0717(19) 0.0747(18) 0.0014(14) 0.0148(14) 0.0009(15)
C18 0.0574(16) 0.0704(18) 0.0706(16) 0.0004(14) 0.0117(13) -0.0053(14)
C19 0.0712(18) 0.0683(18) 0.087(2) -0.0153(15) 0.0210(15) -0.0119(16)
C20 0.0670(17) 0.0715(19) 0.088(2) -0.0086(15) 0.0270(15) -0.0036(15)
C21 0.0540(15) 0.0656(18) 0.0751(17) 0.0012(14) 0.0100(13) -0.0068(13)
C22 0.0661(17) 0.0699(18) 0.0833(19) -0.0169(15) 0.0136(15) -0.0043(15)
C23 0.0579(16) 0.0759(19) 0.0830(18) -0.0117(15) 0.0190(14) 0.0005(14)
C24 0.0606(17) 0.099(3) 0.104(2) 0.0031(18) 0.0215(16) -0.0078(17)

loop_
_atom_type_symbol
_atom_type_description
_atom_type_scat_dispersion_real
_atom_type_scat_dispersion_imag
_atom_type_scat_source
C C 0.0033 0.0016 'International Tables Vol C Tables 4.2.6.8 and 6.1.1.4'
H H 0.0000 0.0000 'International Tables Vol C Tables 4.2.6.8 and 6.1.1.4'
N N 0.0061 0.0033 'International Tables Vol C Tables 4.2.6.8 and 6.1.1.4'
O O 0.0106 0.0060 'International Tables Vol C Tables 4.2.6.8 and 6.1.1.4'
S S 0.1246 0.1234 'International Tables Vol C Tables 4.2.6.8 and 6.1.1.4'

loop_
_geom_angle_atom_site_label_1
_geom_angle_atom_site_label_2
_geom_angle_atom_site_label_3
_geom_angle
N1 S1 N2 101.52(13)
C21 O1 C24 118.5(2)
C1 N1 S1 105.8(2)
C2 N2 S1 105.7(2)
N1 C1 C2 113.6(2)
N1 C1 C6 125.9(3)
C6 C1 C2 120.4(2)
N2 C2 C1 113.4(3)
N2 C2 C3 125.9(3)
C1 C2 C3 120.7(2)
C2 C3 H3 120.8
C4 C3 C2 118.5(3)
C4 C3 H3 120.8
C3 C4 C5 120.9(2)
C3 C4 C7 119.9(3)
C7 C4 C5 119.1(2)
C6 C5 C4 120.3(2)
C6 C5 C16 119.4(2)
C16 C5 C4 120.3(2)
C1 C6 H6 120.4
C5 C6 C1 119.1(3)
C5 C6 H6 120.4
C8 C7 C4 178.6(3)
C7 C8 C9 175.8(3)
C10 C9 C8 121.9(3)
C10 C9 C14 118.4(2)
C14 C9 C8 119.7(3)
C9 C10 H10 120.0
C9 C10 C11 120.0(3)
C11 C10 H10 120.0
C10 C11 H11 119.9
C12 C11 C10 120.2(3)
C12 C11 H11 119.9
C11 C12 C13 120.3(3)
C11 C12 C15 120.7(3)
C13 C12 C15 118.9(3)
C12 C13 H13 120.2
C14 C13 C12 119.6(3)
C14 C13 H13 120.2
C9 C14 H14 119.3
C13 C14 C9 121.4(3)
C13 C14 H14 119.3
N3 C15 C12 177.9(3)
C17 C16 C5 175.9(3)
C16 C17 C18 176.8(3)
C19 C18 C17 121.7(3)
C19 C18 C23 118.3(2)
C23 C18 C17 119.9(3)
C18 C19 H19 119.5
C18 C19 C20 120.9(3)
C20 C19 H19 119.5
C19 C20 H20 120.1
C21 C20 C19 119.8(3)
C21 C20 H20 120.1
O1 C21 C22 115.4(2)
C20 C21 O1 124.3(2)
C20 C21 C22 120.3(3)
C21 C22 H22 120.3
C23 C22 C21 119.3(3)
C23 C22 H22 120.3
C18 C23 H23 119.3
C22 C23 C18 121.3(3)
C22 C23 H23 119.3
O1 C24 H24A 109.5
O1 C24 H24B 109.5
O1 C24 H24C 109.5
H24A C24 H24B 109.5
H24A C24 H24C 109.5
H24B C24 H24C 109.5

loop_
_geom_bond_atom_site_label_1
_geom_bond_atom_site_label_2
_geom_bond_distance
S1 N1 1.602(3)
S1 N2 1.609(3)
O1 C21 1.378(3)
O1 C24 1.416(3)
N1 C1 1.352(3)
N2 C2 1.352(3)
N3 C15 1.143(4)
C1 C2 1.408(4)
C1 C6 1.408(4)
C2 C3 1.408(4)
C3 H3 0.9300
C3 C4 1.374(3)
C4 C5 1.444(4)
C4 C7 1.428(4)
C5 C6 1.370(3)
C5 C16 1.428(4)
C6 H6 0.9300
C7 C8 1.196(4)
C8 C9 1.427(4)
C9 C10 1.382(4)
C9 C14 1.390(4)
C10 H10 0.9300
C10 C11 1.387(4)
C11 H11 0.9300
C11 C12 1.369(4)
C12 C13 1.372(4)
C12 C15 1.440(4)
C13 H13 0.9300
C13 C14 1.366(4)
C14 H14 0.9300
C16 C17 1.192(4)
C17 C18 1.438(4)
C18 C19 1.379(4)
C18 C23 1.386(4)
C19 H19 0.9300
C19 C20 1.381(4)
C20 H20 0.9300
C20 C21 1.369(4)
C21 C22 1.381(4)
C22 H22 0.9300
C22 C23 1.374(4)
C23 H23 0.9300
C24 H24A 0.9600
C24 H24B 0.9600
C24 H24C 0.9600
